data_1508358
loop_
_publ_author_name
'Brock, E. Anne'
'Davies, Stephen G.'
'Lee, James A.'
'Roberts, Paul M.'
'Thomson, James E.'

_publ_section_title
;
 Asymmetric Synthesis of the Tropane Alkaloid (+)-Pseudococaine via
 Ring-Closing Iodoamination.
;
_journal_issue 16
_journal_name_full 'Organic letters'
_journal_page_first 4278
_journal_page_last 4281
_journal_paper_doi 10.1021/ol3020607
_journal_volume 14
_journal_year 2012
_chemical_absolute_configuration ad
_chemical_formula_moiety 'C24 H37 N1 O4'
_chemical_formula_sum 'C24 H37 N O4'
_chemical_formula_weight 403.56
_space_group_IT_number 1
_symmetry_cell_setting triclinic
_symmetry_space_group_name_Hall 'P 1'
_symmetry_space_group_name_H-M 'P 1'
_atom_sites_solution_hydrogens geom
_atom_sites_solution_primary direct
_cell_angle_alpha 81.487(4)
_cell_angle_beta 82.616(4)
_cell_angle_gamma 76.535(4)
_cell_formula_units_Z 1
_cell_length_a 5.6229(3)
_cell_length_b 8.7918(4)
_cell_length_c 12.5901(6)
_cell_measurement_reflns_used 0
_cell_measurement_temperature 150
_cell_measurement_theta_max 0
_cell_measurement_theta_min 0
_cell_volume 595.75(5)
_computing_cell_refinement 'USER DEFINED CELL REFINEMENT'
_computing_data_collection 'USER DEFINED DATA COLLECTION'
_computing_data_reduction 'USER DEFINED DATA REDUCTION'
_computing_molecular_graphics 'CAMERON (Watkin et al., 1996)'
_computing_publication_material 'CRYSTALS (Betteridge et al., 2003)'
_computing_structure_refinement 'CRYSTALS (Betteridge et al., 2003)'
_computing_structure_solution 'SIR92 (Altomare et al., 1994)'
_diffrn_ambient_temperature 150
_diffrn_measured_fraction_theta_full 0.996
_diffrn_measured_fraction_theta_max 0.983
_diffrn_measurement_device Serial
_diffrn_measurement_device_type Unknown
_diffrn_measurement_method \w/2\q
_diffrn_radiation_monochromator graphite
_diffrn_radiation_type 'Cu K\a'
_diffrn_radiation_wavelength 1.54184
_diffrn_reflns_av_R_equivalents 0.000
_diffrn_reflns_limit_h_max 6
_diffrn_reflns_limit_h_min -7
_diffrn_reflns_limit_k_max 11
_diffrn_reflns_limit_k_min -11
_diffrn_reflns_limit_l_max 15
_diffrn_reflns_limit_l_min -15
_diffrn_reflns_number 8922
_diffrn_reflns_theta_full 74.012
_diffrn_reflns_theta_max 76.302
_diffrn_reflns_theta_min 3.567
_diffrn_standards_number 0
_exptl_absorpt_coefficient_mu 0.599
_exptl_absorpt_correction_T_max 0.9362
_exptl_absorpt_correction_T_min 0.9031
_exptl_absorpt_correction_type none
_exptl_crystal_colour colourless
_exptl_crystal_density_diffrn 1.125
_exptl_crystal_density_method 'not measured'
_exptl_crystal_description block
_exptl_crystal_F_000 220
_exptl_crystal_size_max 0.250
_exptl_crystal_size_mid 0.170
_exptl_crystal_size_min 0.110
_refine_diff_density_max 0.15
_refine_diff_density_min -0.20
_refine_ls_abs_structure_details 'Flack (1983), 2457 Friedel-pairs'
_refine_ls_abs_structure_Flack -0.1(2)
_refine_ls_extinction_method None
_refine_ls_goodness_of_fit_ref 0.9171
_refine_ls_hydrogen_treatment none
_refine_ls_matrix_type full
_refine_ls_number_parameters 281
_refine_ls_number_reflns 7575
_refine_ls_number_restraints 19
_refine_ls_R_factor_all 0.0632
_refine_ls_R_factor_gt 0.0593
_refine_ls_shift/su_max 0.0126517
_refine_ls_shift/su_mean 0.0011574
_refine_ls_structure_factor_coef Fsqd
_refine_ls_weighting_details
;
 Method, part 1, Chebychev polynomial, (Watkin, 1994, Prince, 1982) 
 [weight] = 1.0/[A~0~*T~0~(x)+A~1~*T~1~(x) ... +A~n-1~]*T~n-1~(x)] 
 where A~i~ are the Chebychev coefficients listed below and x= Fcalc/Fmax 
 Method = Robust Weighting (Prince, 1982) 
 W = [weight] * [1-(deltaF/6*sigmaF)^2^]^2^ 
 A~i~ are: 
 0.541E+04 0.904E+04 0.614E+04 0.282E+04 928. 
;
_refine_ls_weighting_scheme calc
_refine_ls_wR_factor_all 0.1643
_refine_ls_wR_factor_gt 0.1554
_refine_ls_wR_factor_ref 0.1643
_reflns_limit_h_max 6
_reflns_limit_h_min -7
_reflns_limit_k_max 11
_reflns_limit_k_min -11
_reflns_limit_l_max 15
_reflns_limit_l_min -15
_reflns_number_gt 6981
_reflns_number_total 0
_reflns_threshold_expression I>2.0\s(I)
_oxford_diffrn_Wilson_B_factor 2.99
_oxford_diffrn_Wilson_scale 0.00
_oxford_refine_ls_r_factor_ref 0.0632
_oxford_refine_ls_scale 15.3(9)
_oxford_reflns_number_all 7575
_oxford_reflns_threshold_expression_ref I>-3.0\s(I)
_cod_data_source_file ol3020607_si_002.cif
_cod_data_source_block 9
_cod_depositor_comments
;
The following automatic conversions were performed:

'_symmetry_cell_setting' value 'Triclinic' changed to 'triclinic'
according to /home/saulius/struct/CIF-dictionaries/cif_core.dic
dictionary named 'cif_core.dic' version 2.4.2 from 2011-04-26.

Automatic conversion script
Id: cif_fix_values 1891 2012-01-12 08:04:46Z andrius 
;
_cod_original_formula_sum 'C24 H37 N1 O4'
_cod_database_code 1508358

loop_
_symmetry_equiv_pos_as_xyz
x,y,z

loop_
_atom_site_label
_atom_site_type_symbol
_atom_site_fract_x
_atom_site_fract_y
_atom_site_fract_z
_atom_site_U_iso_or_equiv
_atom_site_occupancy
_atom_site_adp_type
_atom_site_refinement_flags_posn
_atom_site_refinement_flags_adp
_atom_site_disorder_assembly
_atom_site_disorder_group
O1 O 1.1597(3) 0.30639(18) 0.47067(12) 0.0279 1.0000 Uani . . . .
C2 C 1.2014(4) 0.3618(2) 0.55807(17) 0.0253 1.0000 Uani . . . .
O3 O 1.3995(3) 0.3835(2) 0.57479(13) 0.0308 1.0000 Uani . . . .
C4 C 0.9699(4) 0.4048(3) 0.63195(17) 0.0263 1.0000 Uani . . . .
C5 C 1.0017(4) 0.3023(2) 0.74240(17) 0.0263 1.0000 Uani . . . .
N6 N 1.0997(3) 0.1390(2) 0.71920(14) 0.0245 1.0000 Uani . . . .
C7 C 1.2521(4) 0.0366(2) 0.80065(17) 0.0255 1.0000 Uani . . . .
C8 C 1.1132(4) -0.0081(3) 0.90850(18) 0.0286 1.0000 Uani . . . .
C9 C 1.1213(5) 0.0659(3) 0.99851(18) 0.0351 1.0000 Uani . . . .
C10 C 0.9894(5) 0.0320(3) 1.09550(19) 0.0422 1.0000 Uani . . . .
C11 C 0.8448(5) -0.0790(3) 1.10708(18) 0.0383 1.0000 Uani . . . .
O12 O 0.7216(4) -0.1049(3) 1.20715(15) 0.0542 1.0000 Uani . . . .
C13 C 0.5807(7) -0.2221(4) 1.2230(2) 0.0608 1.0000 Uani . . . .
C14 C 0.8369(5) -0.1572(3) 1.01971(19) 0.0371 1.0000 Uani . . . .
C15 C 0.9717(4) -0.1220(3) 0.92233(17) 0.0314 1.0000 Uani . . . .
C16 C 1.4079(4) -0.1075(3) 0.75237(18) 0.0305 1.0000 Uani . . . .
C17 C 0.9159(4) 0.0682(3) 0.68461(19) 0.0317 1.0000 Uani . . . .
C18 C 0.7629(4) 0.3319(3) 0.81961(19) 0.0329 1.0000 Uani . . . .
C19 C 0.7589(5) 0.4462(3) 0.9016(2) 0.0459 1.0000 Uani . . . .
C22 C 0.9149(5) 0.5845(3) 0.6377(2) 0.0356 1.0000 Uani . . . .
O23 O 1.0997(4) 0.62826(19) 0.68662(14) 0.0415 1.0000 Uani . . . .
C24 C 0.8788(5) 0.6718(3) 0.5264(2) 0.0455 1.0000 Uani . . . .
C25 C 1.0184(6) 0.7632(3) 0.4715(2) 0.0536 1.0000 Uani . . . .
C26 C 1.3576(4) 0.2556(3) 0.38692(17) 0.0309 1.0000 Uani . . . .
C27 C 1.2197(5) 0.2107(3) 0.30373(19) 0.0422 1.0000 Uani . . . .
C28 C 1.5378(5) 0.1134(4) 0.4327(2) 0.0498 1.0000 Uani . . . .
C29 C 1.4772(6) 0.3925(4) 0.3379(2) 0.0518 1.0000 Uani . . . .
H41 H 0.8350 0.3815 0.6025 0.0327 1.0000 Uiso R . . .
H51 H 1.1320 0.3334 0.7759 0.0337 1.0000 Uiso R . . .
H71 H 1.3587 0.1023 0.8144 0.0319 1.0000 Uiso R . . .
H91 H 1.2231 0.1380 0.9935 0.0430 1.0000 Uiso R . . .
H101 H 1.0000 0.0830 1.1565 0.0520 1.0000 Uiso R . . .
H133 H 0.4987 -0.2275 1.2959 0.0945 1.0000 Uiso R . . .
H131 H 0.6881 -0.3246 1.2116 0.0945 1.0000 Uiso R . . .
H132 H 0.4571 -0.2013 1.1720 0.0940 1.0000 Uiso R . . .
H141 H 0.7378 -0.2310 1.0259 0.0462 1.0000 Uiso R . . .
H151 H 0.9707 -0.1784 0.8640 0.0407 1.0000 Uiso R . . .
H163 H 1.5363 -0.1623 0.7982 0.0484 1.0000 Uiso R . . .
H161 H 1.4826 -0.0769 0.6817 0.0485 1.0000 Uiso R . . .
H162 H 1.3017 -0.1759 0.7461 0.0488 1.0000 Uiso R . . .
H171 H 0.9959 -0.0350 0.6635 0.0485 1.0000 Uiso R . . .
H173 H 0.7831 0.0576 0.7407 0.0485 1.0000 Uiso R . . .
H172 H 0.8484 0.1385 0.6246 0.0493 1.0000 Uiso R . . .
H182 H 0.7460 0.2324 0.8620 0.0414 1.0000 Uiso R . . .
H181 H 0.6176 0.3672 0.7787 0.0413 1.0000 Uiso R . . .
H221 H 0.7592 0.6102 0.6844 0.0414 1.0000 Uiso R . . .
H241 H 0.7443 0.6608 0.4947 0.0575 1.0000 Uiso R . . .
H252 H 1.1548 0.7793 0.5020 0.0669 1.0000 Uiso R . . .
H251 H 0.9788 0.8125 0.4019 0.0675 1.0000 Uiso R . . .
H273 H 1.3389 0.1697 0.2457 0.0645 1.0000 Uiso R . . .
H272 H 1.1062 0.3050 0.2746 0.0652 1.0000 Uiso R . . .
H271 H 1.1309 0.1296 0.3367 0.0656 1.0000 Uiso R . . .
H282 H 1.6573 0.0670 0.3783 0.0781 1.0000 Uiso R . . .
H281 H 1.6234 0.1473 0.4831 0.0774 1.0000 Uiso R . . .
H283 H 1.4515 0.0364 0.4713 0.0775 1.0000 Uiso R . . .
H291 H 1.5893 0.3674 0.2758 0.0783 1.0000 Uiso R . . .
H293 H 1.5718 0.4131 0.3908 0.0784 1.0000 Uiso R . . .
H292 H 1.3583 0.4865 0.3202 0.0784 1.0000 Uiso R . . .
H231 H 1.2341 0.5756 0.6614 0.0637 1.0000 Uiso R . . .
C200 C 0.4942(11) 0.5052(7) 0.9460(4) 0.0459 0.5000 Uani D U 1 1
C210 C 0.3803(12) 0.5342(8) 1.0242(5) 0.0504 0.5000 Uani D U 1 2
C201 C 0.5743(10) 0.4217(6) 1.0014(4) 0.0401 0.5000 Uani D U 1 2
C211 C 0.426(2) 0.4617(13) 1.0462(5) 0.0760 0.5000 Uani D U 1 1
H2001 H 0.3791 0.5707 0.9005 0.0555 0.5000 Uiso R . 1 1
H2111 H 0.5421 0.3962 1.0912 0.0942 0.5000 Uiso R . 1 1
H2112 H 0.2611 0.4979 1.0750 0.0942 0.5000 Uiso R . 1 1
H2101 H 0.2693 0.5170 1.0860 0.0694 0.5000 Uiso R . 1 2
H2102 H 0.3512 0.6317 0.9787 0.0694 0.5000 Uiso R . 1 2
H2011 H 0.6019 0.3246 1.0473 0.0495 0.5000 Uiso R . 1 2
H191 H 0.8540 0.3930 0.9586 0.0552 0.5000 Uiso R . 1 1
H192 H 0.8249 0.5330 0.8670 0.0552 0.5000 Uiso R . 1 1
H193 H 0.9185 0.4291 0.9246 0.0552 0.5000 Uiso . . 1 2
H194 H 0.7126 0.5513 0.8680 0.0552 0.5000 Uiso . . 1 2

loop_
_atom_site_aniso_label
_atom_site_aniso_U_11
_atom_site_aniso_U_22
_atom_site_aniso_U_33
_atom_site_aniso_U_23
_atom_site_aniso_U_13
_atom_site_aniso_U_12
O1 0.0233(7) 0.0351(8) 0.0277(7) -0.0062(6) -0.0034(6) -0.0094(6)
C2 0.0229(12) 0.0246(10) 0.0286(10) 0.0001(8) -0.0064(9) -0.0054(9)
O3 0.0221(8) 0.0392(8) 0.0334(8) -0.0049(6) -0.0035(6) -0.0104(6)
C4 0.0203(11) 0.0295(11) 0.0306(10) -0.0060(8) -0.0048(8) -0.0061(8)
C5 0.0221(11) 0.0308(11) 0.0296(10) -0.0087(8) -0.0034(9) -0.0092(9)
N6 0.0226(9) 0.0283(9) 0.0257(8) -0.0051(6) -0.0034(7) -0.0104(7)
C7 0.0206(11) 0.0284(10) 0.0299(10) -0.0016(8) -0.0039(8) -0.0102(9)
C8 0.0291(12) 0.0292(10) 0.0295(11) -0.0022(8) -0.0076(9) -0.0085(9)
C9 0.0398(14) 0.0387(12) 0.0318(12) -0.0055(9) -0.0069(10) -0.0157(11)
C10 0.0532(16) 0.0476(14) 0.0307(12) -0.0113(10) -0.0058(11) -0.0156(12)
C11 0.0442(14) 0.0443(13) 0.0242(11) -0.0016(9) 0.0032(10) -0.0106(11)
O12 0.0710(14) 0.0622(12) 0.0302(9) -0.0067(8) 0.0102(9) -0.0240(11)
C13 0.070(2) 0.0651(19) 0.0443(15) 0.0018(13) 0.0182(14) -0.0262(16)
C14 0.0397(15) 0.0380(12) 0.0358(12) -0.0047(9) 0.0044(10) -0.0169(11)
C15 0.0334(12) 0.0343(11) 0.0290(11) -0.0055(9) -0.0009(9) -0.0124(10)
C16 0.0237(11) 0.0296(10) 0.0379(11) -0.0030(8) -0.0024(9) -0.0064(9)
C17 0.0307(12) 0.0294(11) 0.0408(12) -0.0057(9) -0.0121(10) -0.0126(10)
C18 0.0254(12) 0.0363(11) 0.0388(11) -0.0118(9) 0.0011(9) -0.0084(9)
C19 0.0442(15) 0.0509(15) 0.0466(14) -0.0236(11) 0.0093(12) -0.0152(12)
C22 0.0336(13) 0.0303(11) 0.0433(13) -0.0090(9) -0.0047(10) -0.0045(9)
O23 0.0487(11) 0.0317(8) 0.0503(10) -0.0128(7) -0.0092(8) -0.0136(7)
C24 0.0446(15) 0.0340(12) 0.0509(14) -0.0031(10) -0.0083(12) 0.0061(12)
C25 0.0687(19) 0.0358(13) 0.0487(15) 0.0034(11) -0.0034(13) -0.0028(13)
C26 0.0247(12) 0.0435(12) 0.0260(10) -0.0069(9) -0.0018(9) -0.0093(10)
C27 0.0381(15) 0.0601(15) 0.0322(11) -0.0126(10) -0.0048(10) -0.0131(12)
C28 0.0445(15) 0.0601(17) 0.0376(13) -0.0155(12) -0.0091(11) 0.0119(14)
C29 0.0528(17) 0.0687(19) 0.0394(13) -0.0055(12) 0.0086(12) -0.0322(15)
C200 0.053(3) 0.047(3) 0.032(3) -0.009(2) 0.002(3) 0.000(3)
C210 0.050(4) 0.052(4) 0.033(3) 0.004(3) 0.010(3) 0.008(3)
C201 0.046(3) 0.045(3) 0.021(2) -0.004(2) 0.007(3) 0.001(2)
C211 0.077(5) 0.090(6) 0.038(3) 0.010(4) 0.006(4) 0.008(5)

loop_
_atom_type_symbol
_atom_type_scat_dispersion_real
_atom_type_scat_dispersion_imag
_atom_type_scat_Cromer_Mann_a1
_atom_type_scat_Cromer_Mann_b1
_atom_type_scat_Cromer_Mann_a2
_atom_type_scat_Cromer_Mann_b2
_atom_type_scat_Cromer_Mann_a3
_atom_type_scat_Cromer_Mann_b3
_atom_type_scat_Cromer_Mann_a4
_atom_type_scat_Cromer_Mann_b4
_atom_type_scat_Cromer_Mann_c
_atom_type_scat_source
C 0.0181 0.0091 2.3100 20.8439 1.0200 10.2075 1.5886 0.5687 0.8650 51.6512 0.2156 'International Tables Vol C 4.2.6.8 and 6.1.1.4'
H 0.0000 0.0000 0.4930 10.5109 0.3229 26.1257 0.1402 3.1424 0.0408 57.7998 0.0030 'International Tables Vol C 4.2.6.8 and 6.1.1.4'
N 0.0311 0.0180 12.2126 0.0057 3.1322 9.8933 2.0125 28.9975 1.1663 0.5826 -11.5290 'International Tables Vol C 4.2.6.8 and 6.1.1.4'
O 0.0492 0.0322 3.0485 13.2771 2.2868 5.7011 1.5463 0.3239 0.8670 32.9089 0.2508 'International Tables Vol C 4.2.6.8 and 6.1.1.4'

loop_
_geom_angle_atom_site_label_1
_geom_angle_atom_site_label_2
_geom_angle_atom_site_label_3
_geom_angle
_geom_angle_publ_flag
C2 O1 C26 122.00(15) yes
O1 C2 O3 124.89(19) yes
O1 C2 C4 111.86(17) yes
O3 C2 C4 123.14(18) yes
C2 C4 C5 108.78(16) yes
C2 C4 C22 108.34(17) yes
C5 C4 C22 114.33(16) yes
C2 C4 H41 109.5 no
C5 C4 H41 107.7 no
C22 C4 H41 108.1 no
C4 C5 N6 106.50(15) yes
C4 C5 C18 111.44(18) yes
N6 C5 C18 116.46(17) yes
C4 C5 H51 107.7 no
N6 C5 H51 106.7 no
C18 C5 H51 107.7 no
C5 N6 C7 115.14(15) yes
C5 N6 C17 113.11(16) yes
C7 N6 C17 114.53(16) yes
N6 C7 C8 115.44(17) yes
N6 C7 C16 109.98(16) yes
C8 C7 C16 111.97(17) yes
N6 C7 H71 103.0 no
C8 C7 H71 106.8 no
C16 C7 H71 109.1 no
C7 C8 C9 120.61(18) yes
C7 C8 C15 122.35(18) yes
C9 C8 C15 117.0(2) yes
C8 C9 C10 121.6(2) yes
C8 C9 H91 119.4 no
C10 C9 H91 119.0 no
C9 C10 C11 120.6(2) yes
C9 C10 H101 120.1 no
C11 C10 H101 119.3 no
C10 C11 O12 116.1(2) yes
C10 C11 C14 119.2(2) yes
O12 C11 C14 124.7(2) yes
C11 O12 C13 117.5(2) yes
O12 C13 H133 110.0 no
O12 C13 H131 109.7 no
H133 C13 H131 109.6 no
O12 C13 H132 112.0 no
H133 C13 H132 108.7 no
H131 C13 H132 106.7 no
C11 C14 C15 119.5(2) yes
C11 C14 H141 120.2 no
C15 C14 H141 120.2 no
C8 C15 C14 122.0(2) yes
C8 C15 H151 118.8 no
C14 C15 H151 119.2 no
C7 C16 H163 110.7 no
C7 C16 H161 110.3 no
H163 C16 H161 109.1 no
C7 C16 H162 107.8 no
H163 C16 H162 109.9 no
H161 C16 H162 108.9 no
N6 C17 H171 108.9 no
N6 C17 H173 112.4 no
H171 C17 H173 109.5 no
N6 C17 H172 106.2 no
H171 C17 H172 111.3 no
H173 C17 H172 108.4 no
C5 C18 C19 114.42(19) yes
C5 C18 H182 108.4 no
C19 C18 H182 106.0 no
C5 C18 H181 110.9 no
C19 C18 H181 110.4 no
H182 C18 H181 106.2 no
C18 C19 C200 108.6(3) yes
C18 C19 H191 109.6 no
C200 C19 H191 110.0 no
C18 C19 H192 109.7 no
C200 C19 H192 109.4 no
H191 C19 H192 109.5 no
C18 C19 C201 111.6(3) yes
C18 C19 H193 109.0 no
C201 C19 H193 108.9 no
C18 C19 H194 109.1 no
C201 C19 H194 108.7 no
H193 C19 H194 109.5 no
C4 C22 O23 111.80(18) yes
C4 C22 C24 109.50(18) yes
O23 C22 C24 112.6(2) yes
C4 C22 H221 106.7 no
O23 C22 H221 107.4 no
C24 C22 H221 108.7 no
C22 O23 H231 105.7 no
C22 C24 C25 125.8(3) yes
C22 C24 H241 116.7 no
C25 C24 H241 117.5 no
C24 C25 H252 119.9 no
C24 C25 H251 118.8 no
H252 C25 H251 121.3 no
O1 C26 C27 102.44(17) yes
O1 C26 C28 109.86(18) yes
C27 C26 C28 110.2(2) yes
O1 C26 C29 110.30(19) yes
C27 C26 C29 110.3(2) yes
C28 C26 C29 113.2(2) yes
C26 C27 H273 108.5 no
C26 C27 H272 108.6 no
H273 C27 H272 109.4 no
C26 C27 H271 110.4 no
H273 C27 H271 109.2 no
H272 C27 H271 110.7 no
C26 C28 H282 112.6 no
C26 C28 H281 107.5 no
H282 C28 H281 108.2 no
C26 C28 H283 110.0 no
H282 C28 H283 110.2 no
H281 C28 H283 108.1 no
C26 C29 H291 111.9 no
C26 C29 H293 108.2 no
H291 C29 H293 106.9 no
C26 C29 H292 112.0 no
H291 C29 H292 110.1 no
H293 C29 H292 107.6 no
C19 C200 C211 119.1(7) yes
C19 C200 H2001 120.4 no
C211 C200 H2001 120.4 no
C201 C210 H2101 119.8 no
C201 C210 H2102 120.2 no
H2101 C210 H2102 120.0 no
C19 C201 C210 121.1(5) yes
C19 C201 H2011 119.3 no
C210 C201 H2011 119.6 no
C200 C211 H2111 120.0 no
C200 C211 H2112 120.0 no
H2111 C211 H2112 120.0 no

loop_
_geom_bond_atom_site_label_1
_geom_bond_atom_site_label_2
_geom_bond_distance
_geom_bond_publ_flag
O1 C2 1.335(2) yes
O1 C26 1.468(3) yes
C2 O3 1.222(3) yes
C2 C4 1.506(3) yes
C4 C5 1.548(3) yes
C4 C22 1.548(3) yes
C4 H41 0.960 no
C5 N6 1.471(3) yes
C5 C18 1.547(3) yes
C5 H51 0.998 no
N6 C7 1.480(3) yes
N6 C17 1.463(2) yes
C7 C8 1.523(3) yes
C7 C16 1.522(3) yes
C7 H71 0.971 no
C8 C9 1.398(3) yes
C8 C15 1.396(3) yes
C9 C10 1.376(4) yes
C9 H91 0.939 no
C10 C11 1.390(4) yes
C10 H101 0.959 no
C11 O12 1.372(3) yes
C11 C14 1.391(3) yes
O12 C13 1.417(4) yes
C13 H133 0.972 no
C13 H131 0.980 no
C13 H132 0.975 no
C14 C15 1.390(3) yes
C14 H141 0.938 no
C15 H151 0.947 no
C16 H163 0.974 no
C16 H161 0.963 no
C16 H162 0.958 no
C17 H171 0.973 no
C17 H173 0.971 no
C17 H172 0.961 no
C18 C19 1.538(3) yes
C18 H182 0.973 no
C18 H181 0.986 no
C19 C200 1.519(7) yes
C19 H191 0.950 no
C19 H192 0.950 no
C19 C201 1.546(6) yes
C19 H193 0.950 no
C19 H194 0.949 no
C22 O23 1.425(3) yes
C22 C24 1.508(3) yes
C22 H221 0.989 no
O23 H231 0.840 no
C24 C25 1.315(4) yes
C24 H241 0.929 no
C25 H252 0.948 no
C25 H251 0.948 no
C26 C27 1.526(3) yes
C26 C28 1.507(4) yes
C26 C29 1.527(3) yes
C27 H273 0.976 no
C27 H272 0.977 no
C27 H271 0.977 no
C28 H282 0.961 no
C28 H281 0.962 no
C28 H283 0.961 no
C29 H291 0.958 no
C29 H293 0.965 no
C29 H292 0.952 no
C200 C211 1.298(7) yes
C200 H2001 0.950 no
C210 C201 1.324(7) yes
C210 H2101 0.950 no
C210 H2102 0.950 no
C201 H2011 0.950 no
C211 H2111 0.950 no
C211 H2112 0.950 no

loop_
_geom_hbond_atom_site_label_D
_geom_hbond_atom_site_label_H
_geom_hbond_atom_site_label_A
_geom_hbond_site_symmetry_A
_geom_hbond_angle_DHA
_geom_hbond_distance_DH
_geom_hbond_distance_HA
_geom_hbond_distance_DA
_geom_hbond_publ_flag
C4 H41 O3 1_455 159 0.96 2.51 3.428(5) yes
C16 H162 O23 1_545 165 0.96 2.52 3.449(5) yes
O23 H231 O3 . 145 0.84 2.11 2.838(5) yes
